data_4064329
loop_
_publ_author_name
'Pan, Cheng-Ling'
'Chen, Wan'
'Song, Jiangfeng'

_publ_section_title
;
 Lanthanide(II)&#x2212;Alkali Sandwich Complexes with Cation&#x2212;Arene
 \p Interactions: Synthesis, Structure, and Solvent-Mediated Redox
 Transformations
;
_journal_issue 8
_journal_name_full Organometallics
_journal_page_first 2252
_journal_paper_doi 10.1021/om200044j
_journal_volume 30
_journal_year 2011
_chemical_formula_moiety 'C68 H94 K N4 O Si Sm'
_chemical_formula_sum 'C68 H94 K N4 O Si Sm'
_chemical_formula_weight 1201.04
_chemical_melting_point ?
_chemical_name_systematic
; 
 ? 
;
_space_group_IT_number 14
_symmetry_cell_setting monoclinic
_symmetry_space_group_name_Hall '-P 2ybc'
_symmetry_space_group_name_H-M 'P 1 21/c 1'
_atom_sites_solution_hydrogens geom
_atom_sites_solution_primary direct
_atom_sites_solution_secondary difmap
_audit_creation_method SHELXL-97
_cell_angle_alpha 90.00
_cell_angle_beta 95.0880(10)
_cell_angle_gamma 90.00
_cell_formula_units_Z 4
_cell_length_a 15.1405(6)
_cell_length_b 17.3825(7)
_cell_length_c 25.3515(10)
_cell_measurement_temperature 173(2)
_cell_measurement_theta_max 26.10
_cell_measurement_theta_min 1.35
_cell_volume 6645.7(5)
_computing_cell_refinement 'Bruker SMART'
_computing_data_collection 'Bruker SMART'
_computing_data_reduction 'Bruker SAINT software (Bruker, 1999)'
_computing_molecular_graphics 'SHELXTL-PLUS (Sheldrick, 1990)'
_computing_publication_material SHELXL-97
_computing_structure_refinement 'SHELXL-97 (Sheldrick, 1997)'
_computing_structure_solution 'SHELXS-97 (Sheldrick, 1990)'
_diffrn_ambient_temperature 273(2)
_diffrn_measured_fraction_theta_full 0.999
_diffrn_measured_fraction_theta_max 0.999
_diffrn_measurement_device_type 'Bruker SMART APEX CCD'
_diffrn_measurement_method '\w scan'
_diffrn_radiation_monochromator graphite
_diffrn_radiation_source 'fine-focus sealed tube'
_diffrn_radiation_type MoK\a
_diffrn_radiation_wavelength 0.71073
_diffrn_reflns_av_R_equivalents 0.0267
_diffrn_reflns_av_sigmaI/netI 0.0323
_diffrn_reflns_limit_h_max 14
_diffrn_reflns_limit_h_min -18
_diffrn_reflns_limit_k_max 17
_diffrn_reflns_limit_k_min -21
_diffrn_reflns_limit_l_max 30
_diffrn_reflns_limit_l_min -31
_diffrn_reflns_number 36742
_diffrn_reflns_theta_full 26.10
_diffrn_reflns_theta_max 26.10
_diffrn_reflns_theta_min 1.35
_diffrn_standards_decay_% none
_diffrn_standards_interval_count none
_diffrn_standards_interval_time none
_diffrn_standards_number none
_exptl_absorpt_coefficient_mu 1.004
_exptl_absorpt_correction_T_max 0.7873
_exptl_absorpt_correction_T_min 0.6835
_exptl_absorpt_correction_type empirical
_exptl_absorpt_process_details SADABS
_exptl_crystal_colour Purple
_exptl_crystal_density_diffrn 1.176
_exptl_crystal_density_meas ?
_exptl_crystal_density_method 'not measured'
_exptl_crystal_description Block
_exptl_crystal_F_000 2484
_exptl_crystal_size_max 0.41
_exptl_crystal_size_mid 0.37
_exptl_crystal_size_min 0.25
_refine_diff_density_max 1.229
_refine_diff_density_min -0.537
_refine_diff_density_rms 0.105
_refine_ls_extinction_method none
_refine_ls_goodness_of_fit_ref 1.068
_refine_ls_hydrogen_treatment mixed
_refine_ls_matrix_type full
_refine_ls_number_parameters 685
_refine_ls_number_reflns 13188
_refine_ls_number_restraints 0
_refine_ls_restrained_S_all 1.068
_refine_ls_R_factor_all 0.0456
_refine_ls_R_factor_gt 0.0358
_refine_ls_shift/su_max 0.001
_refine_ls_shift/su_mean 0.000
_refine_ls_structure_factor_coef Fsqd
_refine_ls_weighting_details 'calc w=1/[\s^2^(Fo^2^)+(0.0667P)^2^+5.6702P] where P=(Fo^2^+2Fc^2^)/3'
_refine_ls_weighting_scheme calc
_refine_ls_wR_factor_gt 0.1071
_refine_ls_wR_factor_ref 0.1163
_reflns_number_gt 11045
_reflns_number_total 13188
_reflns_threshold_expression >2sigma(I)
_cod_data_source_file om200044j_si_006.cif
_cod_data_source_block m
_cod_depositor_comments
;
The following automatic conversions were performed:

'_chemical_melting_point' value 'not measured' was changed to '?' -
the value is undefined or not given.

'_symmetry_cell_setting' value
'Monoclinic' changed to 'monoclinic' according to
/home/saulius/struct/CIF-dictionaries/cif_core.dic dictionary named
'cif_core.dic' version 2.4.1 from 2010-06-29.

Automatic conversion script
Id: cif_fix_values 1715 2011-07-08 13:25:40Z adriana 

The following automatic conversions were performed:

'_exptl_crystal_density_meas' value 'none' was changed to '?' - the
value is perceived as not measured.

Automatic conversion script
Id: cif_fix_values 3008 2015-01-20 13:52:24Z robertas 
;
_cod_original_sg_symbol_H-M P2(1)/c
_cod_database_code 4064329

loop_
_symmetry_equiv_pos_as_xyz
'x, y, z'
'-x, y+1/2, -z+1/2'
'-x, -y, -z'
'x, -y-1/2, z-1/2'

loop_
_atom_site_label
_atom_site_type_symbol
_atom_site_fract_x
_atom_site_fract_y
_atom_site_fract_z
_atom_site_U_iso_or_equiv
_atom_site_adp_type
_atom_site_occupancy
_atom_site_symmetry_multiplicity
_atom_site_calc_flag
_atom_site_refinement_flags
Sm1 Sm -0.313332(10) 0.524368(9) 0.313867(6) 0.02400(7) Uani 1 1 d .
K1 K 0.03803(6) 0.33879(5) 0.24417(4) 0.0443(2) Uani 1 1 d .
Si1 Si -0.14592(6) 0.55563(5) 0.25383(3) 0.02433(18) Uani 1 1 d .
N1 N -0.19869(17) 0.60961(15) 0.29796(10) 0.0259(6) Uani 1 1 d .
N2 N -0.21028(18) 0.47442(14) 0.25069(11) 0.0255(6) Uani 1 1 d .
N3 N -0.45913(18) 0.54822(16) 0.29743(11) 0.0286(6) Uani 1 1 d .
N4 N -0.34762(18) 0.54345(16) 0.39772(11) 0.0289(6) Uani 1 1 d .
C1 C -0.1874(2) 0.68830(18) 0.31071(13) 0.0284(7) Uani 1 1 d .
C2 C -0.1303(2) 0.7116(2) 0.35569(14) 0.0351(8) Uani 1 1 d .
C3 C -0.1213(3) 0.7896(2) 0.36789(16) 0.0477(10) Uani 1 1 d .
H3A H -0.0814 0.8047 0.3971 0.057 Uiso 1 1 calc R
C4 C -0.1686(3) 0.8454(2) 0.33885(17) 0.0502(10) Uani 1 1 d .
H4A H -0.1609 0.8983 0.3476 0.060 Uiso 1 1 calc R
C5 C -0.2269(3) 0.8233(2) 0.29725(16) 0.0418(9) Uani 1 1 d .
H5A H -0.2613 0.8616 0.2782 0.050 Uiso 1 1 calc R
C6 C -0.2375(2) 0.74628(19) 0.28181(14) 0.0332(7) Uani 1 1 d .
C7 C -0.0842(3) 0.6534(2) 0.39323(14) 0.0383(8) Uani 1 1 d .
H7A H -0.1087 0.6015 0.3830 0.046 Uiso 1 1 calc R
C8 C -0.1039(3) 0.6683(3) 0.45052(15) 0.0507(10) Uani 1 1 d .
H8A H -0.0733 0.6298 0.4737 0.076 Uiso 1 1 calc R
H8B H -0.1680 0.6648 0.4532 0.076 Uiso 1 1 calc R
H8C H -0.0831 0.7198 0.4613 0.076 Uiso 1 1 calc R
C9 C 0.0162(3) 0.6502(3) 0.38997(17) 0.0506(10) Uani 1 1 d .
H9A H 0.0286 0.6394 0.3534 0.076 Uiso 1 1 calc R
H9B H 0.0416 0.6093 0.4133 0.076 Uiso 1 1 calc R
H9C H 0.0425 0.6997 0.4012 0.076 Uiso 1 1 calc R
C10 C -0.3074(2) 0.7272(2) 0.23750(15) 0.0366(8) Uani 1 1 d .
H10A H -0.2988 0.6725 0.2269 0.044 Uiso 1 1 calc R
C11 C -0.3000(3) 0.7781(2) 0.18840(17) 0.0466(10) Uani 1 1 d .
H11A H -0.2403 0.7734 0.1766 0.070 Uiso 1 1 calc R
H11B H -0.3112 0.8319 0.1974 0.070 Uiso 1 1 calc R
H11C H -0.3439 0.7615 0.1599 0.070 Uiso 1 1 calc R
C12 C -0.4002(3) 0.7344(2) 0.25637(19) 0.0515(11) Uani 1 1 d .
H12A H -0.4044 0.7019 0.2876 0.077 Uiso 1 1 calc R
H12B H -0.4444 0.7178 0.2281 0.077 Uiso 1 1 calc R
H12C H -0.4113 0.7881 0.2655 0.077 Uiso 1 1 calc R
C13 C -0.1850(2) 0.40008(18) 0.23799(13) 0.0258(6) Uani 1 1 d .
C14 C -0.1611(2) 0.3775(2) 0.18665(13) 0.0308(7) Uani 1 1 d .
C15 C -0.1349(2) 0.3021(2) 0.17732(14) 0.0337(8) Uani 1 1 d .
H15A H -0.1315 0.2853 0.1398 0.040 Uiso 1 1 calc R
C16 C -0.1298(2) 0.24645(19) 0.21646(14) 0.0331(7) Uani 1 1 d .
H16A H -0.1254 0.1910 0.2065 0.040 Uiso 1 1 calc R
C17 C -0.1567(2) 0.26608(19) 0.26557(14) 0.0311(7) Uani 1 1 d .
H17A H -0.1596 0.2250 0.2930 0.037 Uiso 1 1 calc R
C18 C -0.1860(2) 0.33956(19) 0.27656(13) 0.0275(7) Uani 1 1 d .
C19 C -0.1694(3) 0.4320(2) 0.14010(14) 0.0397(8) Uani 1 1 d .
H19A H -0.1960 0.4807 0.1524 0.048 Uiso 1 1 calc R
C20 C -0.0796(3) 0.4527(3) 0.12114(17) 0.0517(10) Uani 1 1 d .
H20A H -0.0408 0.4730 0.1509 0.078 Uiso 1 1 calc R
H20B H -0.0877 0.4917 0.0932 0.078 Uiso 1 1 calc R
H20C H -0.0526 0.4066 0.1071 0.078 Uiso 1 1 calc R
C21 C -0.2319(3) 0.4009(3) 0.09468(16) 0.0526(11) Uani 1 1 d .
H21A H -0.2892 0.3883 0.1077 0.079 Uiso 1 1 calc R
H21B H -0.2063 0.3545 0.0803 0.079 Uiso 1 1 calc R
H21C H -0.2405 0.4400 0.0668 0.079 Uiso 1 1 calc R
C22 C -0.2291(2) 0.3533(2) 0.32757(13) 0.0339(8) Uani 1 1 d .
H22A H -0.2128 0.4062 0.3406 0.041 Uiso 1 1 calc R
C23 C -0.2027(3) 0.2962(2) 0.37189(16) 0.0534(11) Uani 1 1 d .
H23A H -0.1384 0.2979 0.3805 0.080 Uiso 1 1 calc R
H23B H -0.2204 0.2442 0.3603 0.080 Uiso 1 1 calc R
H23C H -0.2326 0.3097 0.4034 0.080 Uiso 1 1 calc R
C24 C -0.3302(3) 0.3499(2) 0.31522(17) 0.0444(10) Uani 1 1 d .
H24A H -0.3484 0.3865 0.2869 0.067 Uiso 1 1 calc R
H24B H -0.3592 0.3632 0.3471 0.067 Uiso 1 1 calc R
H24C H -0.3477 0.2978 0.3038 0.067 Uiso 1 1 calc R
C25 C -0.0290(2) 0.52075(17) 0.27749(13) 0.0276(7) Uani 1 1 d .
C26 C 0.0485(2) 0.52934(18) 0.25153(15) 0.0314(7) Uani 1 1 d .
H26A H 0.0458 0.5599 0.2180 0.038 Uiso 1 1 calc R
C27 C 0.1302(2) 0.5008(2) 0.27272(17) 0.0405(9) Uani 1 1 d .
H27A H 0.1854 0.5154 0.2562 0.049 Uiso 1 1 calc R
C28 C 0.1367(3) 0.4619(2) 0.32070(17) 0.0420(9) Uani 1 1 d .
H28A H 0.1963 0.4499 0.3391 0.050 Uiso 1 1 calc R
C29 C 0.0608(3) 0.4498(2) 0.34631(15) 0.0395(8) Uani 1 1 d .
H29A H 0.0657 0.4269 0.3826 0.047 Uiso 1 1 calc R
C30 C -0.0199(2) 0.47888(18) 0.32502(14) 0.0321(7) Uani 1 1 d .
H30A H -0.0734 0.4712 0.3449 0.039 Uiso 1 1 calc R
C31 C -0.1325(2) 0.61927(18) 0.19362(13) 0.0277(7) Uani 1 1 d .
C32 C -0.1918(2) 0.6223(2) 0.14850(15) 0.0370(8) Uani 1 1 d .
H32A H -0.2421 0.5894 0.1464 0.044 Uiso 1 1 calc R
C33 C -0.1807(3) 0.6712(2) 0.10646(15) 0.0474(10) Uani 1 1 d .
H33A H -0.2224 0.6706 0.0762 0.057 Uiso 1 1 calc R
C34 C -0.1095(3) 0.7206(2) 0.10838(16) 0.0506(11) Uani 1 1 d .
H34A H -0.1011 0.7538 0.0795 0.061 Uiso 1 1 calc R
C35 C -0.0511(3) 0.7211(2) 0.15275(17) 0.0441(9) Uani 1 1 d .
H35A H -0.0024 0.7557 0.1550 0.053 Uiso 1 1 calc R
C36 C -0.0625(2) 0.6716(2) 0.19430(14) 0.0344(8) Uani 1 1 d .
H36A H -0.0210 0.6733 0.2246 0.041 Uiso 1 1 calc R
C37 C -0.4800(2) 0.50310(19) 0.34156(13) 0.0270(7) Uani 1 1 d .
C38 C -0.4289(2) 0.50206(19) 0.38926(13) 0.0272(7) Uani 1 1 d .
C39 C -0.5531(2) 0.4434(2) 0.33097(16) 0.0381(8) Uani 1 1 d .
H39A H -0.5622 0.4162 0.3639 0.057 Uiso 1 1 calc R
H39B H -0.5360 0.4066 0.3045 0.057 Uiso 1 1 calc R
H39C H -0.6083 0.4692 0.3177 0.057 Uiso 1 1 calc R
C40 C -0.4532(3) 0.4480(2) 0.43325(15) 0.0384(8) Uani 1 1 d .
H40A H -0.5104 0.4235 0.4228 0.058 Uiso 1 1 calc R
H40B H -0.4573 0.4774 0.4659 0.058 Uiso 1 1 calc R
H40C H -0.4074 0.4083 0.4393 0.058 Uiso 1 1 calc R
C41 C -0.5315(2) 0.56811(19) 0.26069(13) 0.0309(7) Uani 1 1 d .
C42 C -0.5297(3) 0.5474(3) 0.20682(16) 0.0480(10) Uani 1 1 d .
C43 C -0.6051(3) 0.5606(3) 0.17182(17) 0.0593(13) Uani 1 1 d .
H43A H -0.6047 0.5453 0.1359 0.071 Uiso 1 1 calc R
C44 C -0.6800(3) 0.5951(3) 0.18829(16) 0.0518(11) Uani 1 1 d .
H44A H -0.7315 0.6015 0.1645 0.062 Uiso 1 1 calc R
C45 C -0.6786(2) 0.6198(2) 0.23940(16) 0.0439(9) Uani 1 1 d .
H45A H -0.7292 0.6454 0.2505 0.053 Uiso 1 1 calc R
C46 C -0.6054(2) 0.6087(2) 0.27575(14) 0.0333(7) Uani 1 1 d .
C47 C -0.4468(4) 0.5109(3) 0.18557(19) 0.0772(19) Uani 1 1 d .
H47A H -0.3950 0.5184 0.2124 0.093 Uiso 1 1 calc R
C48 C -0.4631(6) 0.4257(3) 0.1784(4) 0.153(4) Uani 1 1 d .
H48A H -0.4108 0.4014 0.1654 0.229 Uiso 1 1 calc R
H48B H -0.5146 0.4176 0.1526 0.229 Uiso 1 1 calc R
H48C H -0.4747 0.4027 0.2124 0.229 Uiso 1 1 calc R
C49 C -0.4243(4) 0.5451(4) 0.1328(3) 0.0811(17) Uani 1 1 d .
H49A H -0.4128 0.6003 0.1372 0.122 Uiso 1 1 calc R
H49B H -0.4742 0.5372 0.1060 0.122 Uiso 1 1 calc R
H49C H -0.3714 0.5197 0.1214 0.122 Uiso 1 1 calc R
C50 C -0.6061(2) 0.6458(2) 0.33006(15) 0.0397(8) Uani 1 1 d .
H50A H -0.5485 0.6339 0.3508 0.048 Uiso 1 1 calc R
C51 C -0.6812(3) 0.6158(3) 0.36120(19) 0.0604(12) Uani 1 1 d .
H51A H -0.6762 0.5599 0.3650 0.091 Uiso 1 1 calc R
H51B H -0.7385 0.6288 0.3422 0.091 Uiso 1 1 calc R
H51C H -0.6771 0.6397 0.3963 0.091 Uiso 1 1 calc R
C52 C -0.6140(3) 0.7334(2) 0.32446(17) 0.0451(9) Uani 1 1 d .
H52A H -0.5656 0.7528 0.3050 0.068 Uiso 1 1 calc R
H52B H -0.6106 0.7569 0.3597 0.068 Uiso 1 1 calc R
H52C H -0.6710 0.7464 0.3051 0.068 Uiso 1 1 calc R
C53 C -0.3196(2) 0.5670(2) 0.45055(13) 0.0314(7) Uani 1 1 d .
C54 C -0.2591(2) 0.5236(2) 0.48360(14) 0.0340(8) Uani 1 1 d .
C55 C -0.2324(3) 0.5506(2) 0.53440(15) 0.0420(9) Uani 1 1 d .
H55A H -0.1918 0.5209 0.5568 0.050 Uiso 1 1 calc R
C56 C -0.2635(3) 0.6192(2) 0.55287(15) 0.0452(9) Uani 1 1 d .
H56A H -0.2445 0.6368 0.5875 0.054 Uiso 1 1 calc R
C57 C -0.3226(3) 0.6617(2) 0.52041(15) 0.0441(9) Uani 1 1 d .
H57A H -0.3440 0.7091 0.5330 0.053 Uiso 1 1 calc R
C58 C -0.3518(2) 0.6372(2) 0.46958(14) 0.0363(8) Uani 1 1 d .
C59 C -0.2206(3) 0.4476(2) 0.46682(14) 0.0381(8) Uani 1 1 d .
H59A H -0.2506 0.4341 0.4313 0.046 Uiso 1 1 calc R
C60 C -0.1219(3) 0.4540(3) 0.46113(17) 0.0485(10) Uani 1 1 d .
H60A H -0.1112 0.4960 0.4367 0.073 Uiso 1 1 calc R
H60B H -0.1004 0.4055 0.4472 0.073 Uiso 1 1 calc R
H60C H -0.0904 0.4645 0.4958 0.073 Uiso 1 1 calc R
C61 C -0.2379(3) 0.3817(2) 0.50489(15) 0.0453(9) Uani 1 1 d .
H61A H -0.3017 0.3776 0.5083 0.068 Uiso 1 1 calc R
H61B H -0.2067 0.3921 0.5397 0.068 Uiso 1 1 calc R
H61C H -0.2163 0.3333 0.4909 0.068 Uiso 1 1 calc R
C62 C -0.4162(3) 0.6866(2) 0.43561(15) 0.0427(9) Uani 1 1 d .
H62A H -0.4367 0.6557 0.4036 0.051 Uiso 1 1 calc R
C63 C -0.3713(4) 0.7573(4) 0.4165(3) 0.0901(19) Uani 1 1 d .
H63A H -0.3198 0.7421 0.3982 0.135 Uiso 1 1 calc R
H63B H -0.3519 0.7900 0.4469 0.135 Uiso 1 1 calc R
H63C H -0.4131 0.7860 0.3922 0.135 Uiso 1 1 calc R
C64 C -0.4974(4) 0.7070(5) 0.4633(2) 0.100(2) Uani 1 1 d .
H64A H -0.5251 0.6598 0.4751 0.150 Uiso 1 1 calc R
H64B H -0.5397 0.7348 0.4388 0.150 Uiso 1 1 calc R
H64C H -0.4801 0.7396 0.4941 0.150 Uiso 1 1 calc R
C65 C -0.1664(11) 0.5011(6) -0.0537(4) 0.197(7) Uani 1 1 d .
H65A H -0.2117 0.4786 -0.0798 0.237 Uiso 1 1 calc R
H65B H -0.1207 0.5245 -0.0743 0.237 Uiso 1 1 calc R
C66 C -0.2085(12) 0.5630(6) -0.0281(4) 0.256(9) Uani 1 1 d .
H66A H -0.2270 0.6026 -0.0543 0.383 Uiso 1 1 calc R
H66B H -0.1667 0.5852 -0.0005 0.383 Uiso 1 1 calc R
H66C H -0.2606 0.5434 -0.0121 0.383 Uiso 1 1 calc R
C67 C -0.0947(8) 0.3867(6) -0.0530(4) 0.158(4) Uani 1 1 d .
H67A H -0.0412 0.4045 -0.0692 0.190 Uiso 1 1 calc R
H67B H -0.1376 0.3681 -0.0819 0.190 Uiso 1 1 calc R
C68 C -0.0694(8) 0.3208(6) -0.0167(4) 0.173(5) Uani 1 1 d .
H68A H -0.0452 0.2790 -0.0370 0.260 Uiso 1 1 calc R
H68B H -0.1219 0.3025 -0.0005 0.260 Uiso 1 1 calc R
H68C H -0.0245 0.3379 0.0110 0.260 Uiso 1 1 calc R
O1 O -0.1310(6) 0.4475(4) -0.0291(3) 0.173(3) Uani 1 1 d .

loop_
_atom_site_aniso_label
_atom_site_aniso_U_11
_atom_site_aniso_U_22
_atom_site_aniso_U_33
_atom_site_aniso_U_23
_atom_site_aniso_U_13
_atom_site_aniso_U_12
Sm1 0.02141(10) 0.02724(10) 0.02356(10) 0.00028(6) 0.00306(6) -0.00050(6)
K1 0.0380(4) 0.0398(4) 0.0546(5) -0.0024(4) 0.0025(4) -0.0078(3)
Si1 0.0232(4) 0.0251(4) 0.0251(4) 0.0023(3) 0.0040(3) 0.0006(3)
N1 0.0258(13) 0.0253(13) 0.0269(14) 0.0002(11) 0.0047(11) -0.0011(11)
N2 0.0246(14) 0.0257(14) 0.0263(14) -0.0009(10) 0.0027(11) 0.0002(10)
N3 0.0248(14) 0.0310(14) 0.0296(15) 0.0013(12) -0.0003(11) 0.0001(11)
N4 0.0277(14) 0.0346(15) 0.0241(14) -0.0003(11) 0.0008(11) -0.0045(12)
C1 0.0299(17) 0.0288(16) 0.0282(17) 0.0004(13) 0.0114(13) -0.0017(13)
C2 0.042(2) 0.0342(18) 0.0304(18) -0.0011(14) 0.0091(15) -0.0104(15)
C3 0.067(3) 0.040(2) 0.037(2) -0.0059(17) 0.0070(19) -0.019(2)
C4 0.072(3) 0.0276(19) 0.053(3) -0.0072(18) 0.014(2) -0.0107(19)
C5 0.048(2) 0.0280(18) 0.052(2) 0.0024(16) 0.0172(18) 0.0030(16)
C6 0.0329(18) 0.0297(17) 0.0389(19) 0.0016(15) 0.0144(15) 0.0017(14)
C7 0.048(2) 0.0378(19) 0.0285(18) 0.0009(15) -0.0009(15) -0.0177(16)
C8 0.057(3) 0.063(3) 0.033(2) 0.0013(19) 0.0052(18) -0.021(2)
C9 0.051(2) 0.051(2) 0.050(2) 0.0122(19) 0.0064(19) -0.0096(19)
C10 0.0307(18) 0.0297(18) 0.050(2) 0.0048(16) 0.0068(16) 0.0051(14)
C11 0.046(2) 0.043(2) 0.052(2) 0.0124(18) 0.0046(18) 0.0093(18)
C12 0.033(2) 0.042(2) 0.081(3) 0.011(2) 0.013(2) 0.0023(17)
C13 0.0193(15) 0.0298(16) 0.0280(16) -0.0024(13) 0.0007(12) -0.0014(12)
C14 0.0285(16) 0.0333(18) 0.0311(18) -0.0005(14) 0.0045(13) 0.0019(14)
C15 0.0333(18) 0.0361(18) 0.0324(18) -0.0069(15) 0.0070(14) 0.0026(15)
C16 0.0294(17) 0.0263(17) 0.043(2) -0.0057(14) 0.0023(15) -0.0001(13)
C17 0.0273(17) 0.0281(17) 0.0379(19) 0.0010(14) 0.0033(14) -0.0007(13)
C18 0.0235(15) 0.0306(17) 0.0280(17) -0.0020(13) 0.0002(12) -0.0023(13)
C19 0.050(2) 0.040(2) 0.0302(19) -0.0009(16) 0.0083(16) 0.0073(17)
C20 0.061(3) 0.057(2) 0.039(2) 0.0080(19) 0.017(2) -0.002(2)
C21 0.057(3) 0.063(3) 0.037(2) 0.0030(19) -0.0007(19) 0.009(2)
C22 0.045(2) 0.0290(17) 0.0288(18) 0.0006(14) 0.0084(15) 0.0024(15)
C23 0.088(3) 0.040(2) 0.034(2) 0.0068(17) 0.018(2) 0.015(2)
C24 0.043(2) 0.035(2) 0.059(3) -0.0075(17) 0.0224(19) -0.0044(16)
C25 0.0242(16) 0.0265(16) 0.0319(17) 0.0000(13) 0.0006(13) -0.0026(12)
C26 0.0296(18) 0.0271(17) 0.0381(19) 0.0001(14) 0.0061(14) -0.0005(13)
C27 0.0252(18) 0.0361(18) 0.061(3) -0.0055(18) 0.0065(16) -0.0016(15)
C28 0.031(2) 0.040(2) 0.052(2) -0.0038(17) -0.0082(17) 0.0043(16)
C29 0.043(2) 0.0396(19) 0.034(2) 0.0027(16) -0.0073(16) 0.0020(17)
C30 0.0278(17) 0.0341(18) 0.0344(19) 0.0015(14) 0.0024(14) -0.0016(14)
C31 0.0278(16) 0.0286(16) 0.0276(16) 0.0028(13) 0.0072(13) 0.0047(13)
C32 0.0368(19) 0.0315(18) 0.042(2) 0.0024(15) -0.0027(15) 0.0030(15)
C33 0.064(3) 0.044(2) 0.032(2) 0.0032(17) -0.0072(18) 0.016(2)
C34 0.067(3) 0.049(2) 0.037(2) 0.0181(18) 0.017(2) 0.012(2)
C35 0.043(2) 0.038(2) 0.054(2) 0.0122(18) 0.0171(18) 0.0005(17)
C36 0.0328(18) 0.0333(18) 0.0370(19) 0.0058(15) 0.0020(15) 0.0016(14)
C37 0.0225(16) 0.0260(15) 0.0328(18) -0.0011(14) 0.0048(13) -0.0034(13)
C38 0.0230(16) 0.0294(16) 0.0299(17) -0.0010(14) 0.0062(13) -0.0020(13)
C39 0.0299(18) 0.037(2) 0.046(2) 0.0020(16) -0.0022(15) -0.0112(15)
C40 0.039(2) 0.040(2) 0.036(2) 0.0060(16) 0.0064(16) -0.0122(16)
C41 0.0283(17) 0.0294(17) 0.0340(18) 0.0003(14) -0.0028(13) -0.0007(13)
C42 0.048(2) 0.056(2) 0.037(2) -0.0105(18) -0.0099(17) 0.019(2)
C43 0.061(3) 0.073(3) 0.040(2) -0.018(2) -0.019(2) 0.024(2)
C44 0.041(2) 0.059(3) 0.052(3) -0.001(2) -0.0185(19) 0.0109(19)
C45 0.0279(18) 0.050(2) 0.053(2) 0.0015(19) -0.0040(16) 0.0074(16)
C46 0.0271(17) 0.0355(18) 0.0371(19) 0.0017(15) 0.0016(14) -0.0005(14)
C47 0.086(4) 0.103(4) 0.037(2) -0.026(3) -0.027(2) 0.058(3)
C48 0.216(9) 0.056(4) 0.211(9) 0.037(5) 0.161(8) 0.049(5)
C49 0.048(3) 0.101(4) 0.096(5) -0.004(4) 0.015(3) 0.000(3)
C50 0.0311(18) 0.048(2) 0.040(2) -0.0013(17) 0.0044(15) 0.0061(16)
C51 0.067(3) 0.060(3) 0.058(3) 0.005(2) 0.026(2) 0.004(2)
C52 0.039(2) 0.045(2) 0.051(2) -0.0080(18) 0.0044(17) 0.0011(17)
C53 0.0301(17) 0.0385(19) 0.0257(17) -0.0023(14) 0.0037(13) -0.0083(14)
C54 0.0360(19) 0.042(2) 0.0239(17) -0.0003(14) 0.0022(14) -0.0064(15)
C55 0.044(2) 0.054(2) 0.0275(19) -0.0011(17) -0.0024(15) -0.0058(18)
C56 0.052(2) 0.055(2) 0.0278(19) -0.0110(17) -0.0013(16) -0.0099(19)
C57 0.049(2) 0.045(2) 0.038(2) -0.0102(17) 0.0051(17) -0.0041(18)
C58 0.0369(19) 0.0391(19) 0.0328(19) -0.0037(15) 0.0031(15) -0.0072(15)
C59 0.044(2) 0.045(2) 0.0252(18) 0.0024(15) 0.0015(15) 0.0022(17)
C60 0.049(2) 0.054(2) 0.044(2) 0.0113(19) 0.0086(19) 0.006(2)
C61 0.053(2) 0.048(2) 0.036(2) 0.0063(17) 0.0064(17) -0.0017(19)
C62 0.051(2) 0.041(2) 0.036(2) -0.0043(16) 0.0015(17) 0.0011(17)
C63 0.087(4) 0.085(4) 0.098(5) 0.046(4) 0.000(3) -0.008(3)
C64 0.064(4) 0.166(7) 0.072(4) 0.033(4) 0.024(3) 0.051(4)
C65 0.39(2) 0.107(6) 0.081(6) 0.026(5) -0.030(9) 0.090(10)
C66 0.56(3) 0.105(7) 0.116(8) 0.039(6) 0.086(13) 0.101(12)
C67 0.208(11) 0.126(7) 0.142(9) -0.033(7) 0.023(8) 0.059(8)
C68 0.244(14) 0.154(9) 0.126(8) -0.007(7) 0.038(8) 0.044(9)
O1 0.288(10) 0.126(5) 0.108(5) -0.008(4) 0.030(5) 0.025(6)

loop_
_atom_type_symbol
_atom_type_description
_atom_type_scat_dispersion_real
_atom_type_scat_dispersion_imag
_atom_type_scat_source
C C 0.0033 0.0016 'International Tables Vol C Tables 4.2.6.8 and 6.1.1.4'
H H 0.0000 0.0000 'International Tables Vol C Tables 4.2.6.8 and 6.1.1.4'
N N 0.0061 0.0033 'International Tables Vol C Tables 4.2.6.8 and 6.1.1.4'
O O 0.0106 0.0060 'International Tables Vol C Tables 4.2.6.8 and 6.1.1.4'
Si Si 0.0817 0.0704 'International Tables Vol C Tables 4.2.6.8 and 6.1.1.4'
Sm Sm -0.1638 3.4418 'International Tables Vol C Tables 4.2.6.8 and 6.1.1.4'
K K 0.2009 0.2494 'International Tables Vol C Tables 4.2.6.8 and 6.1.1.4'

loop_
_geom_angle_atom_site_label_1
_geom_angle_atom_site_label_2
_geom_angle_atom_site_label_3
_geom_angle
_geom_angle_site_symmetry_1
_geom_angle_site_symmetry_3
N3 Sm1 N4 80.99(10) . .
N3 Sm1 N1 125.55(9) . .
N4 Sm1 N1 107.75(9) . .
N3 Sm1 N2 127.31(9) . .
N4 Sm1 N2 150.10(9) . .
N1 Sm1 N2 66.04(9) . .
N3 Sm1 C37 31.77(10) . .
N4 Sm1 C37 58.51(10) . .
N1 Sm1 C37 148.58(9) . .
N2 Sm1 C37 140.54(9) . .
N3 Sm1 C38 58.44(10) . .
N4 Sm1 C38 31.40(10) . .
N1 Sm1 C38 137.75(9) . .
N2 Sm1 C38 151.38(9) . .
C37 Sm1 C38 29.34(10) . .
N3 Sm1 C24 95.95(10) . .
N4 Sm1 C24 96.27(10) . .
N1 Sm1 C24 134.10(9) . .
N2 Sm1 C24 73.62(9) . .
C37 Sm1 C24 77.26(10) . .
C38 Sm1 C24 77.93(10) . .
N3 Sm1 Si1 134.81(7) . .
N4 Sm1 Si1 134.35(7) . .
N1 Sm1 Si1 32.80(6) . .
N2 Sm1 Si1 33.24(6) . .
C37 Sm1 Si1 165.56(7) . .
C38 Sm1 Si1 164.89(7) . .
C24 Sm1 Si1 104.59(7) . .
C4 K1 C16 116.50(11) 2_545 .
C4 K1 C15 101.74(11) 2_545 .
C16 K1 C15 26.23(9) . .
C4 K1 C5 25.57(11) 2_545 2_545
C16 K1 C5 130.18(10) . 2_545
C15 K1 C5 123.82(10) . 2_545
C4 K1 C28 95.67(12) 2_545 .
C16 K1 C28 146.89(10) . .
C15 K1 C28 144.44(10) . .
C5 K1 C28 82.48(11) 2_545 .
C4 K1 C27 79.87(11) 2_545 .
C16 K1 C27 149.08(10) . .
C15 K1 C27 130.13(10) . .
C5 K1 C27 76.06(10) 2_545 .
C28 K1 C27 25.15(11) . .
C4 K1 C29 120.52(11) 2_545 .
C16 K1 C29 122.02(10) . .
C15 K1 C29 126.54(10) . .
C5 K1 C29 106.50(10) 2_545 .
C28 K1 C29 25.00(10) . .
C27 K1 C29 43.73(10) . .
C4 K1 C17 141.35(11) 2_545 .
C16 K1 C17 24.85(9) . .
C15 K1 C17 43.67(9) . .
C5 K1 C17 151.09(9) 2_545 .
C28 K1 C17 122.52(10) . .
C27 K1 C17 132.78(9) . .
C29 K1 C17 97.52(10) . .
C4 K1 C14 108.28(11) 2_545 .
C16 K1 C14 44.94(9) . .
C15 K1 C14 25.00(9) . .
C5 K1 C14 133.80(10) 2_545 .
C28 K1 C14 119.65(9) . .
C27 K1 C14 106.48(9) . .
C29 K1 C14 105.14(9) . .
C17 K1 C14 49.87(9) . .
C4 K1 C36 108.08(10) 2_545 2_545
C16 K1 C36 72.59(9) . 2_545
C15 K1 C36 97.64(9) . 2_545
C5 K1 C36 90.87(9) 2_545 2_545
C28 K1 C36 106.12(10) . 2_545
C27 K1 C36 129.74(10) . 2_545
C29 K1 C36 98.50(9) . 2_545
C17 K1 C36 69.50(9) . 2_545
C14 K1 C36 116.63(9) . 2_545
C4 K1 C35 125.30(10) 2_545 2_545
C16 K1 C35 81.16(10) . 2_545
C15 K1 C35 107.28(10) . 2_545
C5 K1 C35 102.61(10) 2_545 2_545
C28 K1 C35 86.68(10) . 2_545
C27 K1 C35 111.78(11) . 2_545
C29 K1 C35 75.00(9) . 2_545
C17 K1 C35 67.98(9) . 2_545
C14 K1 C35 117.60(9) . 2_545
C36 K1 C35 24.14(9) 2_545 2_545
C4 K1 C3 24.55(11) 2_545 2_545
C16 K1 C3 92.26(11) . 2_545
C15 K1 C3 81.00(10) . 2_545
C5 K1 C3 42.83(11) 2_545 2_545
C28 K1 C3 120.21(11) . 2_545
C27 K1 C3 103.25(11) . 2_545
C29 K1 C3 145.07(11) . 2_545
C17 K1 C3 117.06(10) . 2_545
C14 K1 C3 94.34(10) . 2_545
C36 K1 C3 98.18(9) 2_545 2_545
C35 K1 C3 121.04(9) 2_545 2_545
N1 Si1 N2 100.70(13) . .
N1 Si1 C31 107.09(13) . .
N2 Si1 C31 122.70(14) . .
N1 Si1 C25 116.15(14) . .
N2 Si1 C25 105.06(13) . .
C31 Si1 C25 105.80(14) . .
N1 Si1 Sm1 47.90(9) . .
N2 Si1 Sm1 52.80(9) . .
C31 Si1 Sm1 129.77(10) . .
C25 Si1 Sm1 124.09(11) . .
C1 N1 Si1 128.8(2) . .
C1 N1 Sm1 130.5(2) . .
Si1 N1 Sm1 99.30(12) . .
C13 N2 Si1 127.5(2) . .
C13 N2 Sm1 132.3(2) . .
Si1 N2 Sm1 93.96(11) . .
C41 N3 C37 116.0(3) . .
C41 N3 Sm1 148.9(2) . .
C37 N3 Sm1 92.00(18) . .
C38 N4 C53 117.8(3) . .
C38 N4 Sm1 92.96(18) . .
C53 N4 Sm1 148.4(2) . .
N1 C1 C6 121.3(3) . .
N1 C1 C2 120.7(3) . .
C6 C1 C2 117.8(3) . .
C3 C2 C1 119.6(3) . .
C3 C2 C7 118.6(3) . .
C1 C2 C7 121.6(3) . .
C4 C3 C2 122.0(4) . .
C4 C3 K1 65.2(2) . 2
C2 C3 K1 95.6(2) . 2
C4 C3 H3A 119.0 . .
C2 C3 H3A 119.0 . .
K1 C3 H3A 109.3 2 .
C5 C4 C3 118.8(3) . .
C5 C4 K1 82.5(2) . 2
C3 C4 K1 90.2(3) . 2
C5 C4 H4A 120.6 . .
C3 C4 H4A 120.6 . .
K1 C4 H4A 97.2 2 .
C4 C5 C6 122.3(4) . .
C4 C5 K1 72.0(2) . 2
C6 C5 K1 94.2(2) . 2
C4 C5 H5A 118.9 . .
C6 C5 H5A 118.9 . .
K1 C5 H5A 104.2 2 .
C5 C6 C1 119.4(3) . .
C5 C6 C10 118.3(3) . .
C1 C6 C10 122.2(3) . .
C5 C6 K1 62.5(2) . 2
C1 C6 K1 89.62(19) . 2
C10 C6 K1 121.0(2) . 2
C2 C7 C8 111.4(3) . .
C2 C7 C9 113.2(3) . .
C8 C7 C9 109.6(3) . .
C2 C7 H7A 107.4 . .
C8 C7 H7A 107.4 . .
C9 C7 H7A 107.4 . .
C7 C8 H8A 109.5 . .
C7 C8 H8B 109.5 . .
H8A C8 H8B 109.5 . .
C7 C8 H8C 109.5 . .
H8A C8 H8C 109.5 . .
H8B C8 H8C 109.5 . .
C7 C9 H9A 109.5 . .
C7 C9 H9B 109.5 . .
H9A C9 H9B 109.5 . .
C7 C9 H9C 109.5 . .
H9A C9 H9C 109.5 . .
H9B C9 H9C 109.5 . .
C6 C10 C12 110.6(3) . .
C6 C10 C11 112.2(3) . .
C12 C10 C11 109.9(3) . .
C6 C10 H10A 108.0 . .
C12 C10 H10A 108.0 . .
C11 C10 H10A 108.0 . .
C10 C11 H11A 109.5 . .
C10 C11 H11B 109.5 . .
H11A C11 H11B 109.5 . .
C10 C11 H11C 109.5 . .
H11A C11 H11C 109.5 . .
H11B C11 H11C 109.5 . .
C10 C12 H12A 109.5 . .
C10 C12 H12B 109.5 . .
H12A C12 H12B 109.5 . .
C10 C12 H12C 109.5 . .
H12A C12 H12C 109.5 . .
H12B C12 H12C 109.5 . .
N2 C13 C14 124.0(3) . .
N2 C13 C18 120.1(3) . .
C14 C13 C18 115.8(3) . .
N2 C13 K1 123.41(19) . .
C14 C13 K1 68.96(18) . .
C18 C13 K1 79.45(18) . .
C15 C14 C13 120.5(3) . .
C15 C14 C19 117.5(3) . .
C13 C14 C19 121.8(3) . .
C15 C14 K1 67.8(2) . .
C13 C14 K1 87.08(19) . .
C19 C14 K1 118.9(2) . .
C16 C15 C14 122.3(3) . .
C16 C15 K1 76.0(2) . .
C14 C15 K1 87.2(2) . .
C16 C15 H15A 118.3 . .
C14 C15 H15A 118.3 . .
K1 C15 H15A 118.3 . .
C15 C16 C17 118.0(3) . .
C15 C16 K1 77.8(2) . .
C17 C16 K1 88.2(2) . .
C15 C16 H16A 119.6 . .
C17 C16 H16A 119.6 . .
K1 C16 H16A 119.6 . .
C16 C17 C18 122.1(3) . .
C16 C17 K1 66.95(19) . .
C18 C17 K1 89.2(2) . .
C16 C17 H17A 118.9 . .
C18 C17 H17A 118.9 . .
K1 C17 H17A 118.9 . .
C17 C18 C13 120.9(3) . .
C17 C18 C22 119.0(3) . .
C13 C18 C22 119.7(3) . .
C14 C19 C21 111.8(3) . .
C14 C19 C20 112.4(3) . .
C21 C19 C20 110.9(3) . .
C14 C19 H19A 107.1 . .
C21 C19 H19A 107.1 . .
C20 C19 H19A 107.1 . .
C19 C20 H20A 109.5 . .
C19 C20 H20B 109.5 . .
H20A C20 H20B 109.5 . .
C19 C20 H20C 109.5 . .
H20A C20 H20C 109.5 . .
H20B C20 H20C 109.5 . .
C19 C21 H21A 109.5 . .
C19 C21 H21B 109.5 . .
H21A C21 H21B 109.5 . .
C19 C21 H21C 109.5 . .
H21A C21 H21C 109.5 . .
H21B C21 H21C 109.5 . .
C18 C22 C23 114.9(3) . .
C18 C22 C24 108.4(3) . .
C23 C22 C24 108.4(3) . .
C18 C22 H22A 108.3 . .
C23 C22 H22A 108.3 . .
C24 C22 H22A 108.3 . .
C22 C23 H23A 109.5 . .
C22 C23 H23B 109.5 . .
H23A C23 H23B 109.5 . .
C22 C23 H23C 109.5 . .
H23A C23 H23C 109.5 . .
H23B C23 H23C 109.5 . .
C22 C24 Sm1 83.1(2) . .
C22 C24 H24A 109.5 . .
Sm1 C24 H24A 50.4 . .
C22 C24 H24B 109.5 . .
Sm1 C24 H24B 79.6 . .
H24A C24 H24B 109.5 . .
C22 C24 H24C 109.5 . .
Sm1 C24 H24C 159.7 . .
H24A C24 H24C 109.5 . .
H24B C24 H24C 109.5 . .
C26 C25 C30 115.8(3) . .
C26 C25 Si1 127.4(3) . .
C30 C25 Si1 116.7(2) . .
C26 C25 K1 72.93(18) . .
C30 C25 K1 74.12(18) . .
Si1 C25 K1 119.80(13) . .
C27 C26 C25 122.1(3) . .
C27 C26 K1 72.7(2) . .
C25 C26 K1 83.25(18) . .
C27 C26 H26A 118.9 . .
C25 C26 H26A 118.9 . .
K1 C26 H26A 118.9 . .
C28 C27 C26 120.1(4) . .
C28 C27 K1 76.4(2) . .
C26 C27 K1 82.6(2) . .
C28 C27 H27A 119.6 . .
C26 C27 H27A 119.6 . .
K1 C27 H27A 119.6 . .
C29 C28 C27 119.2(3) . .
C29 C28 K1 79.6(2) . .
C27 C28 K1 78.4(2) . .
C29 C28 H28A 120.1 . .
C27 C28 H28A 120.1 . .
K1 C28 H28A 120.1 . .
C28 C29 C30 120.1(3) . .
C28 C29 K1 75.4(2) . .
C30 C29 K1 83.0(2) . .
C28 C29 H29A 119.7 . .
C30 C29 H29A 119.7 . .
K1 C29 H29A 119.7 . .
C29 C30 C25 122.6(3) . .
C29 C30 K1 72.8(2) . .
C25 C30 K1 82.1(2) . .
C29 C30 H30A 118.7 . .
C25 C30 H30A 118.7 . .
K1 C30 H30A 118.7 . .
C32 C31 C36 114.8(3) . .
C32 C31 Si1 124.9(3) . .
C36 C31 Si1 120.1(3) . .
C33 C32 C31 122.8(4) . .
C33 C32 H32A 118.6 . .
C31 C32 H32A 118.6 . .
C34 C33 C32 120.3(4) . .
C34 C33 H33A 119.9 . .
C32 C33 H33A 119.9 . .
C35 C34 C33 118.7(4) . .
C35 C34 H34A 120.6 . .
C33 C34 H34A 120.6 . .
C34 C35 C36 120.5(4) . .
C34 C35 K1 130.0(3) . 2
C36 C35 K1 77.6(2) . 2
C34 C35 H35A 119.8 . .
C36 C35 H35A 119.8 . .
K1 C35 H35A 64.4 2 .
C35 C36 C31 122.9(3) . .
C35 C36 K1 78.2(2) . 2
C31 C36 K1 129.3(2) . 2
C35 C36 H36A 118.6 . .
C31 C36 H36A 118.6 . .
K1 C36 H36A 63.4 2 .
C38 C37 N3 123.4(3) . .
C38 C37 C39 119.3(3) . .
N3 C37 C39 116.4(3) . .
C38 C37 Sm1 76.43(18) . .
N3 C37 Sm1 56.22(15) . .
C39 C37 Sm1 136.7(2) . .
C37 C38 N4 122.4(3) . .
C37 C38 C40 119.8(3) . .
N4 C38 C40 117.5(3) . .
C37 C38 Sm1 74.23(18) . .
N4 C38 Sm1 55.63(15) . .
C40 C38 Sm1 144.0(2) . .
C37 C39 H39A 109.5 . .
C37 C39 H39B 109.5 . .
H39A C39 H39B 109.5 . .
C37 C39 H39C 109.5 . .
H39A C39 H39C 109.5 . .
H39B C39 H39C 109.5 . .
C38 C40 H40A 109.5 . .
C38 C40 H40B 109.5 . .
H40A C40 H40B 109.5 . .
C38 C40 H40C 109.5 . .
H40A C40 H40C 109.5 . .
H40B C40 H40C 109.5 . .
C46 C41 C42 118.3(3) . .
C46 C41 N3 122.2(3) . .
C42 C41 N3 119.5(3) . .
C43 C42 C41 119.0(4) . .
C43 C42 C47 119.2(4) . .
C41 C42 C47 121.8(3) . .
C44 C43 C42 121.6(4) . .
C44 C43 H43A 119.2 . .
C42 C43 H43A 119.2 . .
C45 C44 C43 118.8(3) . .
C45 C44 H44A 120.6 . .
C43 C44 H44A 120.6 . .
C44 C45 C46 122.0(4) . .
C44 C45 H45A 119.0 . .
C46 C45 H45A 119.0 . .
C45 C46 C41 119.8(3) . .
C45 C46 C50 118.1(3) . .
C41 C46 C50 121.9(3) . .
C48 C47 C49 108.8(5) . .
C48 C47 C42 108.4(5) . .
C49 C47 C42 113.3(4) . .
C48 C47 H47A 108.7 . .
C49 C47 H47A 108.7 . .
C42 C47 H47A 108.7 . .
C47 C48 H48A 109.5 . .
C47 C48 H48B 109.5 . .
H48A C48 H48B 109.5 . .
C47 C48 H48C 109.5 . .
H48A C48 H48C 109.5 . .
H48B C48 H48C 109.5 . .
C47 C49 H49A 109.5 . .
C47 C49 H49B 109.5 . .
H49A C49 H49B 109.5 . .
C47 C49 H49C 109.5 . .
H49A C49 H49C 109.5 . .
H49B C49 H49C 109.5 . .
C46 C50 C51 112.8(3) . .
C46 C50 C52 110.1(3) . .
C51 C50 C52 109.3(3) . .
C46 C50 H50A 108.2 . .
C51 C50 H50A 108.2 . .
C52 C50 H50A 108.2 . .
C50 C51 H51A 109.5 . .
C50 C51 H51B 109.5 . .
H51A C51 H51B 109.5 . .
C50 C51 H51C 109.5 . .
H51A C51 H51C 109.5 . .
H51B C51 H51C 109.5 . .
C50 C52 H52A 109.5 . .
C50 C52 H52B 109.5 . .
H52A C52 H52B 109.5 . .
C50 C52 H52C 109.5 . .
H52A C52 H52C 109.5 . .
H52B C52 H52C 109.5 . .
C54 C53 C58 119.1(3) . .
C54 C53 N4 121.9(3) . .
C58 C53 N4 119.0(3) . .
C55 C54 C53 119.4(3) . .
C55 C54 C59 117.6(3) . .
C53 C54 C59 123.0(3) . .
C56 C55 C54 121.5(4) . .
C56 C55 H55A 119.2 . .
C54 C55 H55A 119.2 . .
C57 C56 C55 119.0(4) . .
C57 C56 H56A 120.5 . .
C55 C56 H56A 120.5 . .
C56 C57 C58 121.7(4) . .
C56 C57 H57A 119.2 . .
C58 C57 H57A 119.2 . .
C57 C58 C53 119.3(3) . .
C57 C58 C62 119.3(3) . .
C53 C58 C62 121.4(3) . .
C60 C59 C54 111.6(3) . .
C60 C59 C61 109.7(3) . .
C54 C59 C61 112.5(3) . .
C60 C59 H59A 107.6 . .
C54 C59 H59A 107.6 . .
C61 C59 H59A 107.6 . .
C59 C60 H60A 109.5 . .
C59 C60 H60B 109.5 . .
H60A C60 H60B 109.5 . .
C59 C60 H60C 109.5 . .
H60A C60 H60C 109.5 . .
H60B C60 H60C 109.5 . .
C59 C61 H61A 109.5 . .
C59 C61 H61B 109.5 . .
H61A C61 H61B 109.5 . .
C59 C61 H61C 109.5 . .
H61A C61 H61C 109.5 . .
H61B C61 H61C 109.5 . .
C63 C62 C58 111.2(4) . .
C63 C62 C64 111.5(5) . .
C58 C62 C64 112.2(4) . .
C63 C62 H62A 107.2 . .
C58 C62 H62A 107.2 . .
C64 C62 H62A 107.2 . .
C62 C63 H63A 109.5 . .
C62 C63 H63B 109.5 . .
H63A C63 H63B 109.5 . .
C62 C63 H63C 109.5 . .
H63A C63 H63C 109.5 . .
H63B C63 H63C 109.5 . .
C62 C64 H64A 109.5 . .
C62 C64 H64B 109.5 . .
H64A C64 H64B 109.5 . .
C62 C64 H64C 109.5 . .
H64A C64 H64C 109.5 . .
H64B C64 H64C 109.5 . .
O1 C65 C66 122.4(9) . .
O1 C65 H65A 106.7 . .
C66 C65 H65A 106.7 . .
O1 C65 H65B 106.7 . .
C66 C65 H65B 106.7 . .
H65A C65 H65B 106.6 . .
C65 C66 H66A 109.5 . .
C65 C66 H66B 109.5 . .
H66A C66 H66B 109.5 . .
C65 C66 H66C 109.5 . .
H66A C66 H66C 109.5 . .
H66B C66 H66C 109.5 . .
O1 C67 C68 114.4(9) . .
O1 C67 H67A 108.7 . .
C68 C67 H67A 108.7 . .
O1 C67 H67B 108.7 . .
C68 C67 H67B 108.7 . .
H67A C67 H67B 107.6 . .
C67 C68 H68A 109.5 . .
C67 C68 H68B 109.5 . .
H68A C68 H68B 109.5 . .
C67 C68 H68C 109.5 . .
H68A C68 H68C 109.5 . .
H68B C68 H68C 109.5 . .
C65 O1 C67 122.9(9) . .

loop_
_geom_bond_atom_site_label_1
_geom_bond_atom_site_label_2
_geom_bond_distance
_geom_bond_site_symmetry_2
Sm1 N3 2.248(3) .
Sm1 N4 2.257(3) .
Sm1 N1 2.344(3) .
Sm1 N2 2.489(3) .
Sm1 C37 2.703(3) .
Sm1 C38 2.731(3) .
Sm1 C24 3.044(4) .
Sm1 Si1 3.1177(9) .
K1 C4 3.015(4) 2_545
K1 C16 3.035(3) .
K1 C15 3.058(4) .
K1 C5 3.144(4) 2_545
K1 C28 3.172(4) .
K1 C27 3.197(4) .
K1 C29 3.223(4) .
K1 C17 3.297(3) .
K1 C14 3.300(3) .
K1 C36 3.303(4) 2_545
K1 C35 3.310(4) 2_545
K1 C3 3.320(4) 2_545
Si1 N1 1.711(3) .
Si1 N2 1.713(3) .
Si1 C31 1.911(3) .
Si1 C25 1.917(3) .
N1 C1 1.412(4) .
N2 C13 1.394(4) .
N3 C41 1.416(4) .
N3 C37 1.424(4) .
N4 C38 1.425(4) .
N4 C53 1.428(4) .
C1 C6 1.424(5) .
C1 C2 1.428(5) .
C2 C3 1.395(5) .
C2 C7 1.516(5) .
C3 C4 1.380(6) .
C3 K1 3.320(4) 2
C3 H3A 0.9500 .
C4 C5 1.369(6) .
C4 K1 3.015(4) 2
C4 H4A 0.9500 .
C5 C6 1.401(5) .
C5 K1 3.144(4) 2
C5 H5A 0.9500 .
C6 C10 1.511(5) .
C6 K1 3.534(3) 2
C7 C8 1.530(5) .
C7 C9 1.531(6) .
C7 H7A 1.0000 .
C8 H8A 0.9800 .
C8 H8B 0.9800 .
C8 H8C 0.9800 .
C9 H9A 0.9800 .
C9 H9B 0.9800 .
C9 H9C 0.9800 .
C10 C12 1.529(5) .
C10 C11 1.540(5) .
C10 H10A 1.0000 .
C11 H11A 0.9800 .
C11 H11B 0.9800 .
C11 H11C 0.9800 .
C12 H12A 0.9800 .
C12 H12B 0.9800 .
C12 H12C 0.9800 .
C13 C14 1.436(4) .
C13 C18 1.437(4) .
C14 C15 1.396(5) .
C14 C19 1.509(5) .
C15 C16 1.383(5) .
C15 H15A 1.0000 .
C16 C17 1.386(5) .
C16 H16A 1.0000 .
C17 C18 1.388(5) .
C17 H17A 1.0000 .
C18 C22 1.518(5) .
C19 C21 1.523(6) .
C19 C20 1.524(6) .
C19 H19A 1.0000 .
C20 H20A 0.9800 .
C20 H20B 0.9800 .
C20 H20C 0.9800 .
C21 H21A 0.9800 .
C21 H21B 0.9800 .
C21 H21C 0.9800 .
C22 C23 1.526(5) .
C22 C24 1.537(5) .
C22 H22A 1.0000 .
C23 H23A 0.9800 .
C23 H23B 0.9800 .
C23 H23C 0.9800 .
C24 H24A 0.9800 .
C24 H24B 0.9800 .
C24 H24C 0.9800 .
C25 C26 1.403(5) .
C25 C30 1.404(5) .
C26 C27 1.396(5) .
C26 H26A 1.0000 .
C27 C28 1.387(6) .
C27 H27A 1.0000 .
C28 C29 1.385(6) .
C28 H28A 1.0000 .
C29 C30 1.386(5) .
C29 H29A 1.0000 .
C30 H30A 1.0000 .
C31 C32 1.391(5) .
C31 C36 1.395(5) .
C32 C33 1.386(5) .
C32 H32A 0.9500 .
C33 C34 1.376(6) .
C33 H33A 0.9500 .
C34 C35 1.367(6) .
C34 H34A 0.9500 .
C35 C36 1.383(5) .
C35 K1 3.310(4) 2
C35 H35A 0.9500 .
C36 K1 3.303(4) 2
C36 H36A 0.9500 .
C37 C38 1.377(5) .
C37 C39 1.524(5) .
C38 C40 1.528(5) .
C39 H39A 0.9800 .
C39 H39B 0.9800 .
C39 H39C 0.9800 .
C40 H40A 0.9800 .
C40 H40B 0.9800 .
C40 H40C 0.9800 .
C41 C46 1.404(5) .
C41 C42 1.415(5) .
C42 C43 1.402(5) .
C42 C47 1.546(6) .
C43 C44 1.379(6) .
C43 H43A 0.9500 .
C44 C45 1.363(6) .
C44 H44A 0.9500 .
C45 C46 1.391(5) .
C45 H45A 0.9500 .
C46 C50 1.522(5) .
C47 C48 1.510(9) .
C47 C49 1.530(8) .
C47 H47A 1.0000 .
C48 H48A 0.9800 .
C48 H48B 0.9800 .
C48 H48C 0.9800 .
C49 H49A 0.9800 .
C49 H49B 0.9800 .
C49 H49C 0.9800 .
C50 C51 1.532(6) .
C50 C52 1.532(5) .
C50 H50A 1.0000 .
C51 H51A 0.9800 .
C51 H51B 0.9800 .
C51 H51C 0.9800 .
C52 H52A 0.9800 .
C52 H52B 0.9800 .
C52 H52C 0.9800 .
C53 C54 1.405(5) .
C53 C58 1.414(5) .
C54 C55 1.396(5) .
C54 C59 1.520(5) .
C55 C56 1.380(6) .
C55 H55A 0.9500 .
C56 C57 1.376(6) .
C56 H56A 0.9500 .
C57 C58 1.392(5) .
C57 H57A 0.9500 .
C58 C62 1.510(5) .
C59 C60 1.519(6) .
C59 C61 1.535(5) .
C59 H59A 1.0000 .
C60 H60A 0.9800 .
C60 H60B 0.9800 .
C60 H60C 0.9800 .
C61 H61A 0.9800 .
C61 H61B 0.9800 .
C61 H61C 0.9800 .
C62 C63 1.505(6) .
C62 C64 1.512(6) .
C62 H62A 1.0000 .
C63 H63A 0.9800 .
C63 H63B 0.9800 .
C63 H63C 0.9800 .
C64 H64A 0.9800 .
C64 H64B 0.9800 .
C64 H64C 0.9800 .
C65 O1 1.217(10) .
C65 C66 1.435(14) .
C65 H65A 0.9900 .
C65 H65B 0.9900 .
C66 H66A 0.9800 .
C66 H66B 0.9800 .
C66 H66C 0.9800 .
C67 O1 1.359(10) .
C67 C68 1.497(12) .
C67 H67A 0.9900 .
C67 H67B 0.9900 .
C68 H68A 0.9800 .
C68 H68B 0.9800 .
C68 H68C 0.9800 .

loop_
_geom_torsion_atom_site_label_1
_geom_torsion_atom_site_label_2
_geom_torsion_atom_site_label_3
_geom_torsion_atom_site_label_4
_geom_torsion
_geom_torsion_site_symmetry_1
_geom_torsion_site_symmetry_4
N3 Sm1 Si1 N1 88.36(16) . .
N4 Sm1 Si1 N1 -43.12(16) . .
N2 Sm1 Si1 N1 -179.17(17) . .
C37 Sm1 Si1 N1 106.9(3) . .
C38 Sm1 Si1 N1 -59.7(3) . .
C24 Sm1 Si1 N1 -157.46(15) . .
N3 Sm1 Si1 N2 -92.47(15) . .
N4 Sm1 Si1 N2 136.06(15) . .
N1 Sm1 Si1 N2 179.17(17) . .
C37 Sm1 Si1 N2 -73.9(3) . .
C38 Sm1 Si1 N2 119.5(3) . .
C24 Sm1 Si1 N2 21.71(14) . .
N3 Sm1 Si1 C31 12.05(18) . .
N4 Sm1 Si1 C31 -119.42(17) . .
N1 Sm1 Si1 C31 -76.31(18) . .
N2 Sm1 Si1 C31 104.52(18) . .
C37 Sm1 Si1 C31 30.6(3) . .
C38 Sm1 Si1 C31 -136.0(3) . .
C24 Sm1 Si1 C31 126.23(16) . .
N3 Sm1 Si1 C25 -175.58(15) . .
N4 Sm1 Si1 C25 52.95(16) . .
N1 Sm1 Si1 C25 96.06(17) . .
N2 Sm1 Si1 C25 -83.11(17) . .
C37 Sm1 Si1 C25 -157.0(3) . .
C38 Sm1 Si1 C25 36.4(3) . .
C24 Sm1 Si1 C25 -61.40(15) . .
N2 Si1 N1 C1 -168.0(3) . .
C31 Si1 N1 C1 -38.7(3) . .
C25 Si1 N1 C1 79.2(3) . .
Sm1 Si1 N1 C1 -167.3(3) . .
N2 Si1 N1 Sm1 -0.67(14) . .
C31 Si1 N1 Sm1 128.62(13) . .
C25 Si1 N1 Sm1 -113.45(13) . .
N3 Sm1 N1 C1 47.7(3) . .
N4 Sm1 N1 C1 -43.9(3) . .
N2 Sm1 N1 C1 167.5(3) . .
C37 Sm1 N1 C1 14.2(4) . .
C38 Sm1 N1 C1 -32.5(3) . .
C24 Sm1 N1 C1 -161.9(3) . .
Si1 Sm1 N1 C1 167.0(3) . .
N3 Sm1 N1 Si1 -119.35(13) . .
N4 Sm1 N1 Si1 149.12(12) . .
N2 Sm1 N1 Si1 0.50(10) . .
C37 Sm1 N1 Si1 -152.77(15) . .
C38 Sm1 N1 Si1 160.45(12) . .
C24 Sm1 N1 Si1 31.1(2) . .
N1 Si1 N2 C13 -153.9(3) . .
C31 Si1 N2 C13 87.7(3) . .
C25 Si1 N2 C13 -32.9(3) . .
Sm1 Si1 N2 C13 -154.5(3) . .
N1 Si1 N2 Sm1 0.63(13) . .
C31 Si1 N2 Sm1 -117.84(14) . .
C25 Si1 N2 Sm1 121.64(12) . .
N3 Sm1 N2 C13 -90.5(3) . .
N4 Sm1 N2 C13 67.9(3) . .
N1 Sm1 N2 C13 152.0(3) . .
C37 Sm1 N2 C13 -49.7(3) . .
C38 Sm1 N2 C13 0.8(4) . .
C24 Sm1 N2 C13 -5.6(3) . .
Si1 Sm1 N2 C13 152.5(3) . .
N3 Sm1 N2 Si1 116.97(13) . .
N4 Sm1 N2 Si1 -84.5(2) . .
N1 Sm1 N2 Si1 -0.49(10) . .
C37 Sm1 N2 Si1 157.86(12) . .
C38 Sm1 N2 Si1 -151.73(15) . .
C24 Sm1 N2 Si1 -158.09(14) . .
N4 Sm1 N3 C41 163.2(4) . .
N1 Sm1 N3 C41 57.8(5) . .
N2 Sm1 N3 C41 -27.4(5) . .
C37 Sm1 N3 C41 -155.2(5) . .
C38 Sm1 N3 C41 -173.2(5) . .
C24 Sm1 N3 C41 -101.3(4) . .
Si1 Sm1 N3 C41 16.1(5) . .
N4 Sm1 N3 C37 -41.54(19) . .
N1 Sm1 N3 C37 -146.96(17) . .
N2 Sm1 N3 C37 127.80(18) . .
C38 Sm1 N3 C37 -18.00(18) . .
C24 Sm1 N3 C37 53.9(2) . .
Si1 Sm1 N3 C37 171.32(14) . .
N3 Sm1 N4 C38 40.76(19) . .
N1 Sm1 N4 C38 165.33(18) . .
N2 Sm1 N4 C38 -122.1(2) . .
C37 Sm1 N4 C38 16.59(18) . .
C24 Sm1 N4 C38 -54.3(2) . .
Si1 Sm1 N4 C38 -171.80(15) . .
N3 Sm1 N4 C53 -152.3(4) . .
N1 Sm1 N4 C53 -27.8(5) . .
N2 Sm1 N4 C53 44.8(5) . .
C37 Sm1 N4 C53 -176.5(5) . .
C38 Sm1 N4 C53 166.9(5) . .
C24 Sm1 N4 C53 112.6(4) . .
Si1 Sm1 N4 C53 -4.9(5) . .
Si1 N1 C1 C6 88.6(4) . .
Sm1 N1 C1 C6 -74.9(4) . .
Si1 N1 C1 C2 -96.3(4) . .
Sm1 N1 C1 C2 100.3(3) . .
N1 C1 C2 C3 -179.1(3) . .
C6 C1 C2 C3 -3.8(5) . .
N1 C1 C2 C7 -3.8(5) . .
C6 C1 C2 C7 171.5(3) . .
C1 C2 C3 C4 2.4(6) . .
C7 C2 C3 C4 -173.0(4) . .
C1 C2 C3 K1 -61.8(3) . 2
C7 C2 C3 K1 122.8(3) . 2
C2 C3 C4 C5 0.8(6) . .
K1 C3 C4 C5 81.5(4) 2 .
C2 C3 C4 K1 -80.7(4) . 2
C3 C4 C5 C6 -2.6(6) . .
K1 C4 C5 C6 83.4(3) 2 .
C3 C4 C5 K1 -86.1(4) . 2
C4 C5 C6 C1 1.2(5) . .
K1 C5 C6 C1 72.5(3) 2 .
C4 C5 C6 C10 176.4(4) . .
K1 C5 C6 C10 -112.3(3) 2 .
C4 C5 C6 K1 -71.3(4) . 2
N1 C1 C6 C5 177.3(3) . .
C2 C1 C6 C5 2.1(5) . .
N1 C1 C6 C10 2.3(5) . .
C2 C1 C6 C10 -172.9(3) . .
N1 C1 C6 K1 -124.9(3) . 2
C2 C1 C6 K1 59.8(3) . 2
C3 C2 C7 C8 49.9(5) . .
C1 C2 C7 C8 -125.4(4) . .
C3 C2 C7 C9 -74.2(5) . .
C1 C2 C7 C9 110.5(4) . .
C5 C6 C10 C12 -72.6(4) . .
C1 C6 C10 C12 102.5(4) . .
K1 C6 C10 C12 -145.8(2) 2 .
C5 C6 C10 C11 50.6(4) . .
C1 C6 C10 C11 -134.4(3) . .
K1 C6 C10 C11 -22.7(4) 2 .
Si1 N2 C13 C14 -66.7(4) . .
Sm1 N2 C13 C14 148.8(3) . .
Si1 N2 C13 C18 116.5(3) . .
Sm1 N2 C13 C18 -28.0(4) . .
Si1 N2 C13 K1 19.1(4) . .
Sm1 N2 C13 K1 -125.4(2) . .
C4 K1 C13 N2 -88.5(3) 2_545 .
C16 K1 C13 N2 177.4(3) . .
C15 K1 C13 N2 -148.2(3) . .
C5 K1 C13 N2 -79.3(3) 2_545 .
C28 K1 C13 N2 20.2(3) . .
C27 K1 C13 N2 -5.0(3) . .
C29 K1 C13 N2 36.4(2) . .
C17 K1 C13 N2 145.1(3) . .
C14 K1 C13 N2 -117.6(3) . .
C36 K1 C13 N2 133.1(2) 2_545 .
C35 K1 C13 N2 109.5(2) 2_545 .
C3 K1 C13 N2 -114.8(2) 2_545 .
C4 K1 C13 C14 29.1(2) 2_545 .
C16 K1 C13 C14 -65.0(2) . .
C15 K1 C13 C14 -30.53(19) . .
C5 K1 C13 C14 38.3(3) 2_545 .
C28 K1 C13 C14 137.8(2) . .
C27 K1 C13 C14 112.7(2) . .
C29 K1 C13 C14 154.0(2) . .
C17 K1 C13 C14 -97.2(2) . .
C36 K1 C13 C14 -109.2(2) 2_545 .
C35 K1 C13 C14 -132.9(2) 2_545 .
C3 K1 C13 C14 2.8(2) 2_545 .
C4 K1 C13 C18 152.26(19) 2_545 .
C16 K1 C13 C18 58.11(18) . .
C15 K1 C13 C18 92.6(2) . .
C5 K1 C13 C18 161.4(2) 2_545 .
C28 K1 C13 C18 -99.06(19) . .
C27 K1 C13 C18 -124.21(19) . .
C29 K1 C13 C18 -82.84(19) . .
C17 K1 C13 C18 25.88(17) . .
C14 K1 C13 C18 123.1(3) . .
C36 K1 C13 C18 13.9(2) 2_545 .
C35 K1 C13 C18 -9.74(19) 2_545 .
C3 K1 C13 C18 125.94(18) 2_545 .
N2 C13 C14 C15 178.8(3) . .
C18 C13 C14 C15 -4.2(5) . .
K1 C13 C14 C15 61.9(3) . .
N2 C13 C14 C19 -5.6(5) . .
C18 C13 C14 C19 171.4(3) . .
K1 C13 C14 C19 -122.5(3) . .
N2 C13 C14 K1 116.9(3) . .
C18 C13 C14 K1 -66.2(3) . .
C4 K1 C14 C15 78.4(2) 2_545 .
C16 K1 C14 C15 -31.1(2) . .
C5 K1 C14 C15 76.6(2) 2_545 .
C28 K1 C14 C15 -173.7(2) . .
C27 K1 C14 C15 162.9(2) . .
C29 K1 C14 C15 -151.6(2) . .
C17 K1 C14 C15 -64.5(2) . .
C36 K1 C14 C15 -43.7(2) 2_545 .
C35 K1 C14 C15 -70.8(2) 2_545 .
C3 K1 C14 C15 57.7(2) 2_545 .
C4 K1 C14 C13 -156.82(19) 2_545 .
C16 K1 C14 C13 93.6(2) . .
C15 K1 C14 C13 124.8(3) . .
C5 K1 C14 C13 -158.62(18) 2_545 .
C28 K1 C14 C13 -48.9(2) . .
C27 K1 C14 C13 -72.3(2) . .
C29 K1 C14 C13 -26.8(2) . .
C17 K1 C14 C13 60.31(19) . .
C36 K1 C14 C13 81.1(2) 2_545 .
C35 K1 C14 C13 53.9(2) 2_545 .
C3 K1 C14 C13 -177.5(2) 2_545 .
C4 K1 C14 C19 -31.7(3) 2_545 .
C16 K1 C14 C19 -141.3(3) . .
C15 K1 C14 C19 -110.1(3) . .
C5 K1 C14 C19 -33.5(3) 2_545 .
C28 K1 C14 C19 76.2(3) . .
C27 K1 C14 C19 52.8(3) . .
C29 K1 C14 C19 98.3(3) . .
C17 K1 C14 C19 -174.6(3) . .
C36 K1 C14 C19 -153.8(2) 2_545 .
C35 K1 C14 C19 179.0(2) 2_545 .
C3 K1 C14 C19 -52.4(3) 2_545 .
C13 C14 C15 C16 -0.7(5) . .
C19 C14 C15 C16 -176.5(3) . .
K1 C14 C15 C16 71.5(3) . .
C13 C14 C15 K1 -72.2(3) . .
C19 C14 C15 K1 112.0(3) . .
C4 K1 C15 C16 127.5(2) 2_545 .
C5 K1 C15 C16 113.4(2) 2_545 .
C28 K1 C15 C16 -114.8(2) . .
C27 K1 C15 C16 -145.9(2) . .
C29 K1 C15 C16 -89.4(2) . .
C17 K1 C15 C16 -32.09(18) . .
C14 K1 C15 C16 -124.3(3) . .
C36 K1 C15 C16 17.2(2) 2_545 .
C35 K1 C15 C16 -5.5(2) 2_545 .
C3 K1 C15 C16 114.3(2) 2_545 .
C4 K1 C15 C14 -108.2(2) 2_545 .
C16 K1 C15 C14 124.3(3) . .
C5 K1 C15 C14 -122.3(2) 2_545 .
C28 K1 C15 C14 9.4(3) . .
C27 K1 C15 C14 -21.6(3) . .
C29 K1 C15 C14 34.9(2) . .
C17 K1 C15 C14 92.2(2) . .
C36 K1 C15 C14 141.5(2) 2_545 .
C35 K1 C15 C14 118.8(2) 2_545 .
C3 K1 C15 C14 -121.4(2) 2_545 .
C14 C15 C16 C17 3.8(5) . .
K1 C15 C16 C17 81.3(3) . .
C14 C15 C16 K1 -77.5(3) . .
C4 K1 C16 C15 -60.2(2) 2_545 .
C5 K1 C16 C15 -86.2(2) 2_545 .
C28 K1 C16 C15 104.9(2) . .
C27 K1 C16 C15 56.6(3) . .
C29 K1 C16 C15 108.7(2) . .
C17 K1 C16 C15 119.2(3) . .
C14 K1 C16 C15 29.64(18) . .
C36 K1 C16 C15 -162.1(2) 2_545 .
C35 K1 C16 C15 174.7(2) 2_545 .
C3 K1 C16 C15 -64.2(2) 2_545 .
C4 K1 C16 C17 -179.4(2) 2_545 .
C15 K1 C16 C17 -119.2(3) . .
C5 K1 C16 C17 154.55(19) 2_545 .
C28 K1 C16 C17 -14.3(3) . .
C27 K1 C16 C17 -62.6(3) . .
C29 K1 C16 C17 -10.6(2) . .
C14 K1 C16 C17 -89.6(2) . .
C36 K1 C16 C17 78.7(2) 2_545 .
C35 K1 C16 C17 55.5(2) 2_545 .
C3 K1 C16 C17 176.5(2) 2_545 .
C15 C16 C17 C18 -1.7(5) . .
K1 C16 C17 C18 73.5(3) . .
C15 C16 C17 K1 -75.2(3) . .
C4 K1 C17 C16 0.9(3) 2_545 .
C15 K1 C17 C16 34.0(2) . .
C5 K1 C17 C16 -42.8(3) 2_545 .
C28 K1 C17 C16 170.8(2) . .
C27 K1 C17 C16 141.6(2) . .
C29 K1 C17 C16 171.0(2) . .
C14 K1 C17 C16 67.5(2) . .
C36 K1 C17 C16 -92.7(2) 2_545 .
C35 K1 C17 C16 -118.6(2) 2_545 .
C3 K1 C17 C16 -3.9(2) 2_545 .
C4 K1 C17 C18 -124.8(2) 2_545 .
C16 K1 C17 C18 -125.7(3) . .
C15 K1 C17 C18 -91.7(2) . .
C5 K1 C17 C18 -168.4(2) 2_545 .
C28 K1 C17 C18 45.1(2) . .
C27 K1 C17 C18 15.9(3) . .
C29 K1 C17 C18 45.3(2) . .
C14 K1 C17 C18 -58.2(2) . .
C36 K1 C17 C18 141.6(2) 2_545 .
C35 K1 C17 C18 115.7(2) 2_545 .
C3 K1 C17 C18 -129.5(2) 2_545 .
C16 C17 C18 C13 -3.5(5) . .
K1 C17 C18 C13 58.4(3) . .
C16 C17 C18 C22 169.6(3) . .
K1 C17 C18 C22 -128.5(3) . .
N2 C13 C18 C17 -176.6(3) . .
C14 C13 C18 C17 6.3(4) . .
K1 C13 C18 C17 -54.0(3) . .
N2 C13 C18 C22 10.3(4) . .
C14 C13 C18 C22 -166.8(3) . .
K1 C13 C18 C22 132.9(3) . .
C15 C14 C19 C21 55.6(4) . .
C13 C14 C19 C21 -120.1(4) . .
K1 C14 C19 C21 134.0(3) . .
C15 C14 C19 C20 -69.9(4) . .
C13 C14 C19 C20 114.4(4) . .
K1 C14 C19 C20 8.5(4) . .
C17 C18 C22 C23 24.4(5) . .
C13 C18 C22 C23 -162.4(3) . .
C17 C18 C22 C24 -97.0(4) . .
C13 C18 C22 C24 76.2(4) . .
C18 C22 C24 Sm1 -98.7(2) . .
C23 C22 C24 Sm1 136.0(3) . .
N3 Sm1 C24 C22 -178.8(2) . .
N4 Sm1 C24 C22 -97.2(2) . .
N1 Sm1 C24 C22 25.0(3) . .
N2 Sm1 C24 C22 54.04(19) . .
C37 Sm1 C24 C22 -152.9(2) . .
C38 Sm1 C24 C22 -122.8(2) . .
Si1 Sm1 C24 C22 41.8(2) . .
N1 Si1 C25 C26 -128.0(3) . .
N2 Si1 C25 C26 121.8(3) . .
C31 Si1 C25 C26 -9.4(3) . .
Sm1 Si1 C25 C26 176.7(2) . .
N1 Si1 C25 C30 55.0(3) . .
N2 Si1 C25 C30 -55.2(3) . .
C31 Si1 C25 C30 173.7(2) . .
Sm1 Si1 C25 C30 -0.2(3) . .
N1 Si1 C25 K1 141.34(14) . .
N2 Si1 C25 K1 31.08(18) . .
C31 Si1 C25 K1 -100.03(16) . .
Sm1 Si1 C25 K1 86.06(15) . .
C4 K1 C25 C26 -16.9(2) 2_545 .
C16 K1 C25 C26 -144.7(2) . .
C15 K1 C25 C26 -121.2(2) . .
C5 K1 C25 C26 10.4(2) 2_545 .
C28 K1 C25 C26 62.6(2) . .
C27 K1 C25 C26 29.4(2) . .
C29 K1 C25 C26 95.6(2) . .
C17 K1 C25 C26 -164.8(2) . .
C14 K1 C25 C26 -119.2(2) . .
C36 K1 C25 C26 133.6(2) 2_545 .
C35 K1 C25 C26 128.4(2) 2_545 .
C3 K1 C25 C26 -39.3(2) 2_545 .
C4 K1 C25 C30 -141.1(2) 2_545 .
C16 K1 C25 C30 91.1(2) . .
C15 K1 C25 C30 114.7(2) . .
C5 K1 C25 C30 -113.7(2) 2_545 .
C28 K1 C25 C30 -61.5(2) . .
C27 K1 C25 C30 -94.8(2) . .
C29 K1 C25 C30 -28.5(2) . .
C17 K1 C25 C30 71.0(2) . .
C14 K1 C25 C30 116.7(2) . .
C36 K1 C25 C30 9.4(2) 2_545 .
C35 K1 C25 C30 4.3(2) 2_545 .
C3 K1 C25 C30 -163.5(2) 2_545 .
C4 K1 C25 Si1 106.86(17) 2_545 .
C16 K1 C25 Si1 -20.96(18) . .
C15 K1 C25 Si1 2.60(17) . .
C5 K1 C25 Si1 134.17(16) 2_545 .
C28 K1 C25 Si1 -173.6(2) . .
C27 K1 C25 Si1 153.1(2) . .
C29 K1 C25 Si1 -140.6(2) . .
C17 K1 C25 Si1 -41.04(16) . .
C14 K1 C25 Si1 4.60(14) . .
C36 K1 C25 Si1 -102.65(18) 2_545 .
C35 K1 C25 Si1 -107.83(17) 2_545 .
C3 K1 C25 Si1 84.43(19) 2_545 .
C30 C25 C26 C27 -2.5(5) . .
Si1 C25 C26 C27 -179.5(3) . .
K1 C25 C26 C27 -64.7(3) . .
C30 C25 C26 K1 62.2(3) . .
Si1 C25 C26 K1 -114.8(2) . .
C4 K1 C26 C27 -69.1(2) 2_545 .
C16 K1 C26 C27 169.3(2) . .
C15 K1 C26 C27 -170.8(2) . .
C5 K1 C26 C27 -44.1(2) 2_545 .
C28 K1 C26 C27 31.0(2) . .
C29 K1 C26 C27 64.4(2) . .
C17 K1 C26 C27 143.3(2) . .
C14 K1 C26 C27 -177.8(2) . .
C36 K1 C26 C27 53.4(3) 2_545 .
C35 K1 C26 C27 64.1(3) 2_545 .
C3 K1 C26 C27 -85.7(2) 2_545 .
C4 K1 C26 C25 164.3(2) 2_545 .
C16 K1 C26 C25 42.6(2) . .
C15 K1 C26 C25 62.5(2) . .
C5 K1 C26 C25 -170.7(2) 2_545 .
C28 K1 C26 C25 -95.7(2) . .
C27 K1 C26 C25 -126.6(3) . .
C29 K1 C26 C25 -62.2(2) . .
C17 K1 C26 C25 16.7(2) . .
C14 K1 C26 C25 55.5(2) . .
C36 K1 C26 C25 -73.2(3) 2_545 .
C35 K1 C26 C25 -62.6(2) 2_545 .
C3 K1 C26 C25 147.7(2) 2_545 .
C25 C26 C27 C28 0.5(6) . .
K1 C26 C27 C28 -69.6(3) . .
C25 C26 C27 K1 70.1(3) . .
C4 K1 C27 C28 -128.1(2) 2_545 .
C16 K1 C27 C28 106.2(3) . .
C15 K1 C27 C28 135.1(2) . .
C5 K1 C27 C28 -102.2(2) 2_545 .
C29 K1 C27 C28 30.9(2) . .
C17 K1 C27 C28 75.7(3) . .
C14 K1 C27 C28 125.7(2) . .
C36 K1 C27 C28 -22.9(3) 2_545 .
C35 K1 C27 C28 -4.0(2) 2_545 .
C3 K1 C27 C28 -135.6(2) 2_545 .
C4 K1 C27 C26 108.4(2) 2_545 .
C16 K1 C27 C26 -17.3(4) . .
C15 K1 C27 C26 11.6(3) . .
C5 K1 C27 C26 134.3(2) 2_545 .
C28 K1 C27 C26 -123.5(4) . .
C29 K1 C27 C26 -92.6(2) . .
C17 K1 C27 C26 -47.8(3) . .
C14 K1 C27 C26 2.2(2) . .
C36 K1 C27 C26 -146.4(2) 2_545 .
C35 K1 C27 C26 -127.5(2) 2_545 .
C3 K1 C27 C26 100.9(2) 2_545 .
C26 C27 C28 C29 2.0(6) . .
K1 C27 C28 C29 -71.0(3) . .
C26 C27 C28 K1 73.0(3) . .
C4 K1 C28 C29 174.1(2) 2_545 .
C16 K1 C28 C29 7.5(3) . .
C15 K1 C28 C29 54.8(3) . .
C5 K1 C28 C29 -163.9(2) 2_545 .
C27 K1 C28 C29 123.0(3) . .
C17 K1 C28 C29 0.5(3) . .
C14 K1 C28 C29 59.3(2) . .
C36 K1 C28 C29 -75.2(2) 2_545 .
C35 K1 C28 C29 -60.7(2) 2_545 .
C3 K1 C28 C29 175.0(2) 2_545 .
C4 K1 C28 C27 51.2(2) 2_545 .
C16 K1 C28 C27 -115.4(3) . .
C15 K1 C28 C27 -68.2(3) . .
C5 K1 C28 C27 73.1(2) 2_545 .
C29 K1 C28 C27 -123.0(3) . .
C17 K1 C28 C27 -122.5(2) . .
C14 K1 C28 C27 -63.6(2) . .
C36 K1 C28 C27 161.8(2) 2_545 .
C35 K1 C28 C27 176.3(2) 2_545 .
C3 K1 C28 C27 52.0(2) 2_545 .
C27 C28 C29 C30 -2.4(6) . .
K1 C28 C29 C30 -72.8(3) . .
C27 C28 C29 K1 70.3(3) . .
C4 K1 C29 C28 -6.8(3) 2_545 .
C16 K1 C29 C28 -175.2(2) . .
C15 K1 C29 C28 -143.7(2) . .
C5 K1 C29 C28 16.7(2) 2_545 .
C27 K1 C29 C28 -31.1(2) . .
C17 K1 C29 C28 -179.6(2) . .
C14 K1 C29 C28 -129.2(2) . .
C36 K1 C29 C28 110.1(2) 2_545 .
C35 K1 C29 C28 115.6(2) 2_545 .
C3 K1 C29 C28 -7.6(3) 2_545 .
C4 K1 C29 C30 116.8(2) 2_545 .
C16 K1 C29 C30 -51.5(2) . .
C15 K1 C29 C30 -20.1(3) . .
C5 K1 C29 C30 140.3(2) 2_545 .
C28 K1 C29 C30 123.6(3) . .
C27 K1 C29 C30 92.6(2) . .
C17 K1 C29 C30 -56.0(2) . .
C14 K1 C29 C30 -5.6(2) . .
C36 K1 C29 C30 -126.3(2) 2_545 .
C35 K1 C29 C30 -120.7(2) 2_545 .
C3 K1 C29 C30 116.0(2) 2_545 .
C28 C29 C30 C25 0.3(6) . .
K1 C29 C30 C25 -68.3(3) . .
C28 C29 C30 K1 68.6(3) . .
C26 C25 C30 C29 2.1(5) . .
Si1 C25 C30 C29 179.5(3) . .
K1 C25 C30 C29 63.7(3) . .
C26 C25 C30 K1 -61.5(3) . .
Si1 C25 C30 K1 115.80(19) . .
C4 K1 C30 C29 -79.2(3) 2_545 .
C16 K1 C30 C29 136.5(2) . .
C15 K1 C30 C29 163.5(2) . .
C5 K1 C30 C29 -47.8(3) 2_545 .
C28 K1 C30 C29 -31.0(2) . .
C27 K1 C30 C29 -64.8(2) . .
C17 K1 C30 C29 124.2(2) . .
C14 K1 C30 C29 174.5(2) . .
C36 K1 C30 C29 59.3(2) 2_545 .
C35 K1 C30 C29 56.2(2) 2_545 .
C3 K1 C30 C29 -101.8(3) 2_545 .
C4 K1 C30 C25 48.5(2) 2_545 .
C16 K1 C30 C25 -95.8(2) . .
C15 K1 C30 C25 -68.7(2) . .
C5 K1 C30 C25 80.0(2) 2_545 .
C28 K1 C30 C25 96.8(2) . .
C27 K1 C30 C25 63.0(2) . .
C29 K1 C30 C25 127.8(3) . .
C17 K1 C30 C25 -108.0(2) . .
C14 K1 C30 C25 -57.7(2) . .
C36 K1 C30 C25 -172.89(19) 2_545 .
C35 K1 C30 C25 -176.1(2) 2_545 .
C3 K1 C30 C25 25.9(3) 2_545 .
N1 Si1 C31 C32 -93.2(3) . .
N2 Si1 C31 C32 22.1(3) . .
C25 Si1 C31 C32 142.3(3) . .
Sm1 Si1 C31 C32 -44.3(3) . .
N1 Si1 C31 C36 82.0(3) . .
N2 Si1 C31 C36 -162.7(2) . .
C25 Si1 C31 C36 -42.5(3) . .
Sm1 Si1 C31 C36 130.9(2) . .
C36 C31 C32 C33 2.5(5) . .
Si1 C31 C32 C33 177.9(3) . .
C31 C32 C33 C34 -1.1(6) . .
C32 C33 C34 C35 -0.9(6) . .
C33 C34 C35 C36 1.4(6) . .
C33 C34 C35 K1 -98.3(4) . 2
C34 C35 C36 C31 0.1(6) . .
K1 C35 C36 C31 129.4(3) 2 .
C34 C35 C36 K1 -129.3(4) . 2
C32 C31 C36 C35 -2.0(5) . .
Si1 C31 C36 C35 -177.6(3) . .
C32 C31 C36 K1 100.4(3) . 2
Si1 C31 C36 K1 -75.3(3) . 2
C41 N3 C37 C38 -155.2(3) . .
Sm1 N3 C37 C38 38.8(3) . .
C41 N3 C37 C39 35.8(4) . .
Sm1 N3 C37 C39 -130.2(3) . .
C41 N3 C37 Sm1 166.1(3) . .
N3 Sm1 C37 C38 -147.5(3) . .
N4 Sm1 C37 C38 -17.68(19) . .
N1 Sm1 C37 C38 -89.2(3) . .
N2 Sm1 C37 C38 131.1(2) . .
C24 Sm1 C37 C38 88.0(2) . .
Si1 Sm1 C37 C38 -172.9(2) . .
N4 Sm1 C37 N3 129.8(2) . .
N1 Sm1 C37 N3 58.3(3) . .
N2 Sm1 C37 N3 -81.4(2) . .
C38 Sm1 C37 N3 147.5(3) . .
C24 Sm1 C37 N3 -124.5(2) . .
Si1 Sm1 C37 N3 -25.4(4) . .
N3 Sm1 C37 C39 94.0(4) . .
N4 Sm1 C37 C39 -136.2(4) . .
N1 Sm1 C37 C39 152.3(3) . .
N2 Sm1 C37 C39 12.6(4) . .
C38 Sm1 C37 C39 -118.5(4) . .
C24 Sm1 C37 C39 -30.5(3) . .
Si1 Sm1 C37 C39 68.6(5) . .
N3 C37 C38 N4 -3.3(5) . .
C39 C37 C38 N4 165.4(3) . .
Sm1 C37 C38 N4 29.1(3) . .
N3 C37 C38 C40 -176.1(3) . .
C39 C37 C38 C40 -7.4(5) . .
Sm1 C37 C38 C40 -143.7(3) . .
N3 C37 C38 Sm1 -32.4(3) . .
C39 C37 C38 Sm1 136.3(3) . .
C53 N4 C38 C37 153.2(3) . .
Sm1 N4 C38 C37 -34.5(3) . .
C53 N4 C38 C40 -33.8(4) . .
Sm1 N4 C38 C40 138.5(3) . .
C53 N4 C38 Sm1 -172.3(3) . .
N3 Sm1 C38 C37 19.39(19) . .
N4 Sm1 C38 C37 150.2(3) . .
N1 Sm1 C38 C37 129.2(2) . .
N2 Sm1 C38 C37 -91.7(3) . .
C24 Sm1 C38 C37 -85.4(2) . .
Si1 Sm1 C38 C37 173.2(2) . .
N3 Sm1 C38 N4 -130.8(2) . .
N1 Sm1 C38 N4 -21.0(3) . .
N2 Sm1 C38 N4 118.1(2) . .
C37 Sm1 C38 N4 -150.2(3) . .
C24 Sm1 C38 N4 124.4(2) . .
Si1 Sm1 C38 N4 23.0(4) . .
N3 Sm1 C38 C40 138.6(4) . .
N4 Sm1 C38 C40 -90.6(4) . .
N1 Sm1 C38 C40 -111.6(4) . .
N2 Sm1 C38 C40 27.6(5) . .
C37 Sm1 C38 C40 119.2(5) . .
C24 Sm1 C38 C40 33.8(4) . .
Si1 Sm1 C38 C40 -67.5(5) . .
C37 N3 C41 C46 57.6(4) . .
Sm1 N3 C41 C46 -150.2(3) . .
C37 N3 C41 C42 -123.1(4) . .
Sm1 N3 C41 C42 29.1(6) . .
C46 C41 C42 C43 -6.8(6) . .
N3 C41 C42 C43 173.8(4) . .
C46 C41 C42 C47 173.1(4) . .
N3 C41 C42 C47 -6.3(6) . .
C41 C42 C43 C44 1.9(8) . .
C47 C42 C43 C44 -178.1(5) . .
C42 C43 C44 C45 2.8(8) . .
C43 C44 C45 C46 -2.4(7) . .
C44 C45 C46 C41 -2.7(6) . .
C44 C45 C46 C50 173.4(4) . .
C42 C41 C46 C45 7.3(5) . .
N3 C41 C46 C45 -173.4(3) . .
C42 C41 C46 C50 -168.7(4) . .
N3 C41 C46 C50 10.7(5) . .
C43 C42 C47 C48 -77.0(7) . .
C41 C42 C47 C48 103.1(6) . .
C43 C42 C47 C49 43.9(7) . .
C41 C42 C47 C49 -136.0(5) . .
C45 C46 C50 C51 62.3(5) . .
C41 C46 C50 C51 -121.7(4) . .
C45 C46 C50 C52 -60.1(4) . .
C41 C46 C50 C52 116.0(4) . .
C38 N4 C53 C54 96.2(4) . .
Sm1 N4 C53 C54 -69.0(5) . .
C38 N4 C53 C58 -85.7(4) . .
Sm1 N4 C53 C58 109.2(4) . .
C58 C53 C54 C55 0.2(5) . .
N4 C53 C54 C55 178.3(3) . .
C58 C53 C54 C59 -180.0(3) . .
N4 C53 C54 C59 -1.8(5) . .
C53 C54 C55 C56 -0.5(6) . .
C59 C54 C55 C56 179.7(4) . .
C54 C55 C56 C57 0.3(6) . .
C55 C56 C57 C58 0.2(6) . .
C56 C57 C58 C53 -0.4(6) . .
C56 C57 C58 C62 -179.5(4) . .
C54 C53 C58 C57 0.2(5) . .
N4 C53 C58 C57 -177.9(3) . .
C54 C53 C58 C62 179.3(3) . .
N4 C53 C58 C62 1.1(5) . .
C55 C54 C59 C60 -67.6(4) . .
C53 C54 C59 C60 112.6(4) . .
C55 C54 C59 C61 56.2(5) . .
C53 C54 C59 C61 -123.6(4) . .
C57 C58 C62 C63 72.4(5) . .
C53 C58 C62 C63 -106.6(5) . .
C57 C58 C62 C64 -53.3(6) . .
C53 C58 C62 C64 127.7(5) . .
C66 C65 O1 C67 176.7(14) . .
C68 C67 O1 C65 -169.5(13) . .
